data_1553540
loop_
_publ_author_name
'Michelet, Bastien'
'Tang, Shun'
'Thiery, Guillaume'
'Monot, Julien'
'Li, Huijing'
'Guillot, R\'egis'
'Bour, Christophe'
'Gandon, Vincent'

_publ_section_title
;
 Catalytic applications of [IPr&#x00B7;GaX2][SbF6] and related species
;
_journal_issue 12
_journal_name_full 'Organic Chemistry Frontiers'
_journal_page_first 1603
_journal_paper_doi 10.1039/C6QO00470A
_journal_volume 3
_journal_year 2016
_chemical_formula_moiety 'C50 H50 N2 O6 S2'
_chemical_formula_sum 'C50 H50 N2 O6 S2'
_chemical_formula_weight 839.04
_space_group_crystal_system monoclinic
_space_group_IT_number 14
_space_group_name_Hall '-P 2ybc'
_space_group_name_H-M_alt 'P 1 21/c 1'
_symmetry_cell_setting monoclinic
_symmetry_Int_Tables_number 14
_symmetry_space_group_name_H-M 'P 1 21/c 1'
_atom_sites_solution_hydrogens geom
_audit_creation_method SHELXL-2014/7
_audit_update_record
;
2016-09-12 deposited with the CCDC.
2016-09-22 downloaded from the CCDC.
;
_cell_angle_alpha 90
_cell_angle_beta 105.935(2)
_cell_angle_gamma 90
_cell_formula_units_Z 2
_cell_length_a 12.0255(7)
_cell_length_b 18.0910(12)
_cell_length_c 10.1121(7)
_cell_measurement_reflns_used 5270
_cell_measurement_temperature 100(1)
_cell_measurement_theta_max 30.29
_cell_measurement_theta_min 2.38
_cell_volume 2115.4(2)
_computing_cell_refinement 'Bruker SMART'
_computing_data_collection 'Bruker SMART'
_computing_data_reduction 'Bruker SAINT'
_computing_structure_refinement 'SHELXL-2014/7 (Sheldrick, 2014)'
_computing_structure_solution 'Bruker SHELXTL'
_diffrn_ambient_temperature 100(1)
_diffrn_measured_fraction_theta_full 0.999
_diffrn_measured_fraction_theta_max 0.933
_diffrn_measurement_device_type 'CCD area detector'
_diffrn_measurement_method 'phi and omega scans'
_diffrn_radiation_probe x-ray
_diffrn_radiation_type MoK\a
_diffrn_radiation_wavelength 0.71073
_diffrn_reflns_av_R_equivalents 0.0506
_diffrn_reflns_av_unetI/netI 0.0529
_diffrn_reflns_Laue_measured_fraction_full 0.999
_diffrn_reflns_Laue_measured_fraction_max 0.933
_diffrn_reflns_limit_h_max 17
_diffrn_reflns_limit_h_min -13
_diffrn_reflns_limit_k_max 25
_diffrn_reflns_limit_k_min -25
_diffrn_reflns_limit_l_max 13
_diffrn_reflns_limit_l_min -14
_diffrn_reflns_number 25809
_diffrn_reflns_point_group_measured_fraction_full 0.999
_diffrn_reflns_point_group_measured_fraction_max 0.933
_diffrn_reflns_theta_full 25.000
_diffrn_reflns_theta_max 30.561
_diffrn_reflns_theta_min 1.761
_exptl_absorpt_coefficient_mu 0.180
_exptl_absorpt_correction_T_max 0.9912
_exptl_absorpt_correction_T_min 0.9452
_exptl_absorpt_correction_type multi-scan
_exptl_absorpt_process_details SADABS
_exptl_crystal_colour colorless
_exptl_crystal_density_diffrn 1.317
_exptl_crystal_description bloc
_exptl_crystal_F_000 888
_exptl_crystal_size_max 0.210
_exptl_crystal_size_mid 0.170
_exptl_crystal_size_min 0.090
_refine_diff_density_max 0.465
_refine_diff_density_min -0.417
_refine_diff_density_rms 0.064
_refine_ls_extinction_method none
_refine_ls_goodness_of_fit_ref 1.023
_refine_ls_hydrogen_treatment constr
_refine_ls_matrix_type full
_refine_ls_number_parameters 273
_refine_ls_number_reflns 6061
_refine_ls_number_restraints 0
_refine_ls_restrained_S_all 1.023
_refine_ls_R_factor_all 0.0786
_refine_ls_R_factor_gt 0.0468
_refine_ls_shift/su_max 0.000
_refine_ls_shift/su_mean 0.000
_refine_ls_structure_factor_coef Fsqd
_refine_ls_weighting_details 'w=1/[\s^2^(Fo^2^)+(0.0488P)^2^+1.2783P] where P=(Fo^2^+2Fc^2^)/3'
_refine_ls_weighting_scheme calc
_refine_ls_wR_factor_gt 0.1069
_refine_ls_wR_factor_ref 0.1223
_reflns_Friedel_coverage 0.000
_reflns_number_gt 4268
_reflns_number_total 6061
_reflns_threshold_expression 'I > 2\s(I)'
_cod_data_source_file c6qo00470a2.cif
_cod_data_source_block 76
_cod_original_sg_symbol_H-M 'P 21/c'
_cod_database_code 1553540
_shelx_space_group_comment
;
The symmetry employed for this shelxl refinement is uniquely defined
by the following loop, which should always be used as a source of
symmetry information in preference to the above space-group names.
They are only intended as comments.
;
_shelx_estimated_absorpt_t_min 0.970
_shelx_estimated_absorpt_t_max 0.987

loop_
_space_group_symop_operation_xyz
'x, y, z'
'-x, y+1/2, -z+1/2'
'-x, -y, -z'
'x, -y-1/2, z-1/2'

loop_
_atom_site_label
_atom_site_type_symbol
_atom_site_fract_x
_atom_site_fract_y
_atom_site_fract_z
_atom_site_U_iso_or_equiv
_atom_site_adp_type
_atom_site_occupancy
_atom_site_site_symmetry_order
_atom_site_calc_flag
_atom_site_refinement_flags_posn
_atom_site_refinement_flags_adp
S1 S 0.31605(3) 0.42971(2) 0.16028(4) 0.01874(11) Uani 1 1 d . .
O1 O 0.32946(10) 0.38374(7) 0.27881(13) 0.0259(3) Uani 1 1 d . .
O2 O 0.36459(10) 0.40714(7) 0.05217(13) 0.0252(3) Uani 1 1 d . .
C1 C 0.37319(12) 0.51687(9) 0.22054(17) 0.0175(3) Uani 1 1 d . .
C5 C 0.43522(16) 0.63810(11) 0.17640(19) 0.0263(4) Uani 1 1 d . .
H5 H 0.4489 0.6728 0.1148 0.032 Uiso 1 1 calc R U
C2 C 0.39396(13) 0.53428(10) 0.35886(17) 0.0215(4) Uani 1 1 d . .
H2 H 0.3792 0.4998 0.4202 0.026 Uiso 1 1 calc R U
C6 C 0.39350(15) 0.56864(10) 0.12882(18) 0.0234(4) Uani 1 1 d . .
H6 H 0.3793 0.5570 0.0361 0.028 Uiso 1 1 calc R U
C4 C 0.45688(14) 0.65669(10) 0.31496(19) 0.0230(4) Uani 1 1 d . .
C3 C 0.43693(14) 0.60366(11) 0.40475(18) 0.0247(4) Uani 1 1 d . .
H3 H 0.4527 0.6148 0.4978 0.030 Uiso 1 1 calc R U
N1 N 0.17745(10) 0.44061(8) 0.09128(14) 0.0162(3) Uani 1 1 d . .
C17 C 0.10350(13) 0.29858(9) -0.16361(17) 0.0175(3) Uani 1 1 d . .
C12 C 0.02779(13) 0.33977(9) -0.10877(16) 0.0153(3) Uani 1 1 d . .
C13 C -0.04497(13) 0.30183(9) -0.04656(16) 0.0178(3) Uani 1 1 d . .
H13 H -0.0955 0.3287 -0.0101 0.021 Uiso 1 1 calc R U
C7 C 0.10514(13) 0.46328(9) 0.18102(16) 0.0173(3) Uani 1 1 d . .
H7A H 0.1447 0.4506 0.2755 0.021 Uiso 1 1 calc R U
H7B H 0.0329 0.4360 0.1551 0.021 Uiso 1 1 calc R U
C11 C 0.02234(13) 0.42212(9) -0.11710(16) 0.0154(3) Uani 1 1 d . .
C14 C -0.04485(14) 0.22489(10) -0.03692(17) 0.0194(3) Uani 1 1 d . .
C9 C 0.13476(13) 0.46237(9) -0.05440(16) 0.0165(3) Uani 1 1 d . .
H9A H 0.1913 0.4495 -0.1030 0.020 Uiso 1 1 calc R U
H9B H 0.1223 0.5154 -0.0615 0.020 Uiso 1 1 calc R U
C21 C -0.15084(15) 0.05012(10) -0.03173(18) 0.0226(4) Uani 1 1 d . .
H21 H -0.0840 0.0394 0.0376 0.027 Uiso 1 1 calc R U
C8 C 0.07948(13) 0.54452(9) 0.17211(16) 0.0169(3) Uani 1 1 d . .
H8 H 0.1418 0.5756 0.2093 0.020 Uiso 1 1 calc R U
C16 C 0.10540(15) 0.22204(10) -0.15405(18) 0.0217(4) Uani 1 1 d . .
H16 H 0.1564 0.1949 -0.1893 0.026 Uiso 1 1 calc R U
C25 C -0.28912(15) 0.13744(11) -0.15812(18) 0.0253(4) Uani 1 1 d . .
H25 H -0.3153 0.1858 -0.1748 0.030 Uiso 1 1 calc R U
C24 C -0.34964(15) 0.08059(12) -0.23888(19) 0.0284(4) Uani 1 1 d . .
H24 H -0.4164 0.0911 -0.3084 0.034 Uiso 1 1 calc R U
C18 C 0.25372(15) 0.29813(11) -0.2752(2) 0.0267(4) Uani 1 1 d . .
H18A H 0.3046 0.2733 -0.1980 0.040 Uiso 1 1 calc R U
H18B H 0.2975 0.3319 -0.3144 0.040 Uiso 1 1 calc R U
H18C H 0.2166 0.2623 -0.3431 0.040 Uiso 1 1 calc R U
C15 C 0.03139(15) 0.18620(10) -0.09195(18) 0.0219(4) Uani 1 1 d . .
H15 H 0.0328 0.1349 -0.0870 0.026 Uiso 1 1 calc R U
C23 C -0.31144(15) 0.00913(11) -0.21664(19) 0.0273(4) Uani 1 1 d . .
H23 H -0.3526 -0.0289 -0.2703 0.033 Uiso 1 1 calc R U
C20 C -0.18987(14) 0.12284(10) -0.05255(17) 0.0212(4) Uani 1 1 d . .
C22 C -0.21088(17) -0.00633(11) -0.1136(2) 0.0279(4) Uani 1 1 d . .
H22 H -0.1839 -0.0547 -0.0995 0.034 Uiso 1 1 calc R U
C19 C -0.12429(15) 0.18519(10) 0.03316(18) 0.0239(4) Uani 1 1 d . .
H19A H -0.0787 0.1657 0.1206 0.029 Uiso 1 1 calc R U
H19B H -0.1790 0.2204 0.0517 0.029 Uiso 1 1 calc R U
C10 C 0.50118(16) 0.73196(11) 0.3683(2) 0.0318(4) Uani 1 1 d . .
H10A H 0.4404 0.7593 0.3907 0.048 Uiso 1 1 calc R U
H10B H 0.5264 0.7580 0.2990 0.048 Uiso 1 1 calc R U
H10C H 0.5649 0.7265 0.4491 0.048 Uiso 1 1 calc R U
O3 O 0.16810(10) 0.33812(7) -0.23061(12) 0.0209(3) Uani 1 1 d . .

loop_
_atom_site_aniso_label
_atom_site_aniso_U_11
_atom_site_aniso_U_22
_atom_site_aniso_U_33
_atom_site_aniso_U_23
_atom_site_aniso_U_13
_atom_site_aniso_U_12
S1 0.01043(16) 0.0184(2) 0.0243(2) 0.00020(17) -0.00043(14) 0.00153(15)
O1 0.0165(5) 0.0227(7) 0.0327(7) 0.0079(6) -0.0030(5) 0.0011(5)
O2 0.0135(5) 0.0269(7) 0.0330(7) -0.0072(6) 0.0029(5) 0.0040(5)
C1 0.0091(6) 0.0209(9) 0.0204(8) 0.0004(7) 0.0005(5) 0.0007(6)
C5 0.0268(9) 0.0256(10) 0.0238(9) 0.0029(8) 0.0026(7) -0.0065(7)
C2 0.0150(7) 0.0296(10) 0.0191(8) 0.0030(7) 0.0032(6) -0.0008(7)
C6 0.0241(8) 0.0275(10) 0.0175(8) -0.0004(7) 0.0038(6) -0.0038(7)
C4 0.0143(7) 0.0251(10) 0.0273(9) -0.0045(7) 0.0021(6) 0.0006(7)
C3 0.0190(7) 0.0361(11) 0.0181(8) -0.0069(8) 0.0034(6) -0.0012(7)
N1 0.0097(5) 0.0185(7) 0.0180(7) -0.0012(5) -0.0003(5) 0.0019(5)
C17 0.0141(7) 0.0190(8) 0.0184(8) -0.0009(7) 0.0030(6) 0.0001(6)
C12 0.0123(6) 0.0173(8) 0.0138(7) -0.0013(6) -0.0009(5) 0.0001(6)
C13 0.0143(7) 0.0207(9) 0.0168(7) -0.0030(7) 0.0016(6) -0.0013(6)
C7 0.0131(6) 0.0206(9) 0.0169(7) 0.0006(6) 0.0020(6) 0.0001(6)
C11 0.0142(6) 0.0171(8) 0.0148(7) -0.0026(6) 0.0039(5) -0.0009(6)
C14 0.0170(7) 0.0222(9) 0.0166(8) -0.0006(7) 0.0005(6) -0.0034(6)
C9 0.0127(6) 0.0180(8) 0.0178(8) -0.0002(6) 0.0025(6) 0.0011(6)
C21 0.0219(8) 0.0249(9) 0.0201(8) 0.0025(7) 0.0042(6) -0.0012(7)
C8 0.0146(7) 0.0185(8) 0.0161(7) -0.0028(6) 0.0017(6) -0.0019(6)
C16 0.0198(7) 0.0197(9) 0.0252(9) -0.0022(7) 0.0056(6) 0.0027(7)
C25 0.0207(8) 0.0289(10) 0.0255(9) 0.0005(8) 0.0049(7) 0.0008(7)
C24 0.0147(7) 0.0475(13) 0.0218(9) -0.0024(8) 0.0028(6) -0.0026(8)
C18 0.0214(8) 0.0287(10) 0.0336(10) 0.0021(8) 0.0134(7) 0.0058(7)
C15 0.0238(8) 0.0168(9) 0.0246(9) 0.0004(7) 0.0055(7) 0.0014(7)
C23 0.0234(8) 0.0332(11) 0.0260(9) -0.0105(8) 0.0081(7) -0.0115(8)
C20 0.0202(7) 0.0257(9) 0.0183(8) 0.0000(7) 0.0065(6) -0.0046(7)
C22 0.0305(9) 0.0253(10) 0.0287(10) -0.0026(8) 0.0093(8) -0.0015(8)
C19 0.0264(8) 0.0241(9) 0.0213(8) -0.0017(7) 0.0069(7) -0.0054(7)
C10 0.0246(9) 0.0299(11) 0.0380(11) -0.0105(9) 0.0037(8) -0.0027(8)
O3 0.0187(5) 0.0198(6) 0.0267(6) 0.0003(5) 0.0104(5) 0.0018(5)

loop_
_atom_type_symbol
_atom_type_description
_atom_type_scat_dispersion_real
_atom_type_scat_dispersion_imag
_atom_type_scat_source
C C 0.0031 0.0016 'International Tables Vol C Tables 4.2.6.8 and 6.1.1.4'
H H 0.0000 0.0000 'International Tables Vol C Tables 4.2.6.8 and 6.1.1.4'
N N 0.0061 0.0033 'International Tables Vol C Tables 4.2.6.8 and 6.1.1.4'
O O 0.0109 0.0061 'International Tables Vol C Tables 4.2.6.8 and 6.1.1.4'
S S 0.1250 0.1239 'International Tables Vol C Tables 4.2.6.8 and 6.1.1.4'

loop_
_geom_angle_atom_site_label_1
_geom_angle_atom_site_label_2
_geom_angle_atom_site_label_3
_geom_angle
_geom_angle_site_symmetry_1
O1 S1 O2 119.84(8) .
O1 S1 N1 107.17(7) .
O2 S1 N1 106.87(7) .
O1 S1 C1 106.69(8) .
O2 S1 C1 108.50(8) .
N1 S1 C1 107.18(7) .
C6 C1 C2 120.33(16) .
C6 C1 S1 119.82(13) .
C2 C1 S1 119.81(13) .
C6 C5 C4 121.09(17) .
C1 C2 C3 119.32(16) .
C1 C6 C5 119.51(16) .
C3 C4 C5 118.24(17) .
C3 C4 C10 119.90(17) .
C5 C4 C10 121.86(17) .
C4 C3 C2 121.49(16) .
C9 N1 C7 115.95(12) .
C9 N1 S1 119.59(10) .
C7 N1 S1 118.37(10) .
O3 C17 C16 123.83(15) .
O3 C17 C12 115.93(15) .
C16 C17 C12 120.15(15) .
C13 C12 C17 118.27(15) .
C13 C12 C11 119.65(14) .
C17 C12 C11 122.07(14) .
C12 C13 C14 122.36(15) .
N1 C7 C8 112.42(13) .
C8 C11 C12 119.56(14) 3_565
C8 C11 C9 124.50(15) 3_565
C12 C11 C9 115.87(13) .
C15 C14 C13 117.65(15) .
C15 C14 C19 121.28(16) .
C13 C14 C19 121.07(15) .
N1 C9 C11 108.43(13) .
C22 C21 C20 120.46(17) .
C11 C8 C7 127.97(15) 3_565
C15 C16 C17 119.94(16) .
C24 C25 C20 120.77(18) .
C23 C24 C25 120.30(17) .
C16 C15 C14 121.63(17) .
C24 C23 C22 119.75(17) .
C25 C20 C21 118.54(16) .
C25 C20 C19 120.17(17) .
C21 C20 C19 121.24(16) .
C21 C22 C23 120.16(18) .
C20 C19 C14 112.52(14) .
C17 O3 C18 116.67(13) .

loop_
_geom_bond_atom_site_label_1
_geom_bond_atom_site_label_2
_geom_bond_distance
_geom_bond_site_symmetry_2
S1 O1 1.4311(13) .
S1 O2 1.4329(13) .
S1 N1 1.6326(13) .
S1 C1 1.7607(17) .
C1 C6 1.386(2) .
C1 C2 1.388(2) .
C5 C6 1.389(3) .
C5 C4 1.394(3) .
C2 C3 1.388(3) .
C4 C3 1.386(3) .
C4 C10 1.507(3) .
N1 C9 1.474(2) .
N1 C7 1.477(2) .
C17 O3 1.365(2) .
C17 C16 1.388(2) .
C17 C12 1.403(2) .
C12 C13 1.391(2) .
C12 C11 1.493(2) .
C13 C14 1.395(2) .
C7 C8 1.499(2) .
C11 C8 1.341(2) 3_565
C11 C9 1.513(2) .
C14 C15 1.386(2) .
C14 C19 1.517(2) .
C21 C22 1.386(3) .
C21 C20 1.393(3) .
C8 C11 1.341(2) 3_565
C16 C15 1.383(2) .
C25 C24 1.389(3) .
C25 C20 1.391(2) .
C24 C23 1.370(3) .
C18 O3 1.429(2) .
C23 C22 1.391(3) .
C20 C19 1.507(2) .
